data_1506230
loop_
_publ_author_name
'Falck, J. R.'
'He, Anyu'
'Reddy, L. Manmohan'
'Kundu, Abhijit'
'Barma, Deb K.'
'Bandyopadhyay, A.'
'Kamila, Sukanta'
'Akella, Radha'
'Bejot, Romain'
'Mioskowski, Charles'

_publ_section_title
;
 Ring expansion/homologation--aldehyde condensation cascade using
 tert-trihalomethylcarbinols.
;
_journal_issue 20
_journal_name_full 'Organic letters'
_journal_page_first 4645
_journal_page_last 4647
_journal_paper_doi 10.1021/ol061953q
_journal_volume 8
_journal_year 2006
_chemical_formula_sum 'C13 H15 Cl3 O'
_chemical_formula_weight 293.60
_chemical_name_systematic
; 
 ? 
;
_space_group_IT_number 2
_symmetry_cell_setting triclinic
_symmetry_space_group_name_Hall '-P 1'
_symmetry_space_group_name_H-M 'P -1'
_atom_sites_solution_hydrogens geom
_atom_sites_solution_primary direct
_atom_sites_solution_secondary difmap
_audit_creation_method SHELXL-97
_cell_angle_alpha 82.286(5)
_cell_angle_beta 81.579(5)
_cell_angle_gamma 76.573(5)
_cell_formula_units_Z 8
_cell_length_a 11.499(5)
_cell_length_b 11.633(5)
_cell_length_c 21.440(5)
_cell_measurement_temperature 291(2)
_cell_volume 2744.5(18)
_computing_cell_refinement 'HKL2000 v095.373'
_computing_data_collection 'collect, Nonius 1999'
_computing_data_reduction 'HKL2000 v095.373'
_computing_publication_material 'XCIF (Sheldrick and Bruker 1997)'
_computing_structure_refinement 'SHELXL-97 (Sheldrick, 1997)'
_computing_structure_solution 'SHELXS-97 (Sheldrick, 1990)'
_diffrn_ambient_temperature 291(2)
_diffrn_measured_fraction_theta_full 0.859
_diffrn_measured_fraction_theta_max 0.859
_diffrn_measurement_device_type 'Kappa CCD'
_diffrn_measurement_method collect
_diffrn_radiation_monochromator graphite
_diffrn_radiation_source 'fine-focus sealed tube'
_diffrn_radiation_type MoK\a
_diffrn_radiation_wavelength 0.71069
_diffrn_reflns_av_R_equivalents 0.0000
_diffrn_reflns_av_sigmaI/netI 0.1688
_diffrn_reflns_limit_h_max 12
_diffrn_reflns_limit_h_min 0
_diffrn_reflns_limit_k_max 11
_diffrn_reflns_limit_k_min -10
_diffrn_reflns_limit_l_max 24
_diffrn_reflns_limit_l_min -23
_diffrn_reflns_number 8330
_diffrn_reflns_theta_full 23.91
_diffrn_reflns_theta_max 23.91
_diffrn_reflns_theta_min 1.83
_exptl_absorpt_coefficient_mu 0.648
_exptl_absorpt_correction_type none
_exptl_absorpt_process_details none
_exptl_crystal_colour colorless
_exptl_crystal_density_diffrn 1.421
_exptl_crystal_density_method 'not measured'
_exptl_crystal_description needles
_exptl_crystal_F_000 1216
_exptl_crystal_size_max 0.12
_exptl_crystal_size_mid 0.04
_exptl_crystal_size_min 0.02
_refine_diff_density_max 0.319
_refine_diff_density_min -0.411
_refine_diff_density_rms 0.083
_refine_ls_extinction_method none
_refine_ls_goodness_of_fit_ref 0.896
_refine_ls_hydrogen_treatment constr
_refine_ls_matrix_type full
_refine_ls_number_parameters 617
_refine_ls_number_reflns 8330
_refine_ls_number_restraints 0
_refine_ls_restrained_S_all 0.896
_refine_ls_R_factor_all 0.2011
_refine_ls_R_factor_gt 0.0686
_refine_ls_shift/su_max 0.006
_refine_ls_shift/su_mean 0.003
_refine_ls_structure_factor_coef Fsqd
_refine_ls_weighting_details 'calc w=1/[\s^2^(Fo^2^)+(0.1218P)^2^+0.0000P] where P=(Fo^2^+2Fc^2^)/3'
_refine_ls_weighting_scheme calc
_refine_ls_wR_factor_gt 0.1636
_refine_ls_wR_factor_ref 0.2432
_reflns_number_gt 2761
_reflns_number_total 8330
_reflns_threshold_expression >2sigma(I)
_cod_data_source_file ol061953qsi20060807_045002.cif
_cod_data_source_block shelxl_22
_cod_original_sg_symbol_H-M p-1
_cod_database_code 1506230

loop_
_symmetry_equiv_pos_as_xyz
'x, y, z'
'-x, -y, -z'

loop_
_atom_site_label
_atom_site_type_symbol
_atom_site_fract_x
_atom_site_fract_y
_atom_site_fract_z
_atom_site_U_iso_or_equiv
_atom_site_adp_type
_atom_site_occupancy
_atom_site_symmetry_multiplicity
_atom_site_calc_flag
_atom_site_refinement_flags
Cl1 Cl 0.3035(2) 0.15189(18) 0.39525(11) 0.0748(7) Uani 1 1 d .
Cl10 Cl 0.2784(2) -0.00071(19) 0.30729(13) 0.0953(9) Uani 1 1 d .
Cl7 Cl 0.1140(2) 0.0253(2) 0.42052(13) 0.0965(9) Uani 1 1 d .
C11 C 0.1966(7) 0.1033(6) 0.3597(4) 0.063(2) Uani 1 1 d .
C21 C 0.1123(7) 0.2093(6) 0.3251(4) 0.056(2) Uani 1 1 d .
C31 C 0.0416(7) 0.2966(7) 0.3726(4) 0.069(3) Uani 1 1 d .
H31A H -0.0107 0.2569 0.4034 0.083 Uiso 1 1 calc R
H31B H 0.0977 0.3205 0.3953 0.083 Uiso 1 1 calc R
C41 C -0.0339(8) 0.4066(7) 0.3393(4) 0.075(3) Uani 1 1 d .
H41A H -0.0755 0.4603 0.3703 0.090 Uiso 1 1 calc R
H41B H -0.0940 0.3835 0.3192 0.090 Uiso 1 1 calc R
C51 C 0.0456(8) 0.4704(7) 0.2892(5) 0.077(3) Uani 1 1 d .
H51 H -0.0097 0.5337 0.2665 0.093 Uiso 1 1 calc R
C61 C 0.1096(8) 0.3840(7) 0.2403(4) 0.072(3) Uani 1 1 d .
H61A H 0.0500 0.3633 0.2187 0.086 Uiso 1 1 calc R
H61B H 0.1615 0.4229 0.2088 0.086 Uiso 1 1 calc R
C71 C 0.1841(7) 0.2721(6) 0.2713(4) 0.062(2) Uani 1 1 d .
H71A H 0.2503 0.2921 0.2877 0.075 Uiso 1 1 calc R
H71B H 0.2182 0.2178 0.2394 0.075 Uiso 1 1 calc R
C81 C 0.1307(10) 0.5314(7) 0.3146(5) 0.074(3) Uani 1 1 d .
C91 C 0.0904(9) 0.5911(8) 0.3697(6) 0.093(3) Uani 1 1 d .
H91 H 0.0137 0.5914 0.3907 0.112 Uiso 1 1 calc R
C101 C 0.1668(13) 0.6501(8) 0.3925(6) 0.108(4) Uani 1 1 d .
H101 H 0.1385 0.6899 0.4284 0.129 Uiso 1 1 calc R
C111 C 0.2778(12) 0.6513(9) 0.3648(7) 0.111(4) Uani 1 1 d .
H111 H 0.3278 0.6892 0.3812 0.133 Uiso 1 1 calc R
C121 C 0.3151(10) 0.5950(10) 0.3116(7) 0.116(4) Uani 1 1 d .
H121 H 0.3912 0.5980 0.2906 0.139 Uiso 1 1 calc R
C131 C 0.2456(11) 0.5332(8) 0.2868(6) 0.098(3) Uani 1 1 d .
H131 H 0.2771 0.4929 0.2514 0.117 Uiso 1 1 calc R
O1 O 0.0264(5) 0.1614(5) 0.3005(3) 0.0778(18) Uani 1 1 d .
H1 H 0.0443 0.1591 0.2621 0.117 Uiso 1 1 calc R
Cl3 Cl 0.5651(2) 0.12378(18) 0.49355(11) 0.0783(8) Uani 1 1 d .
Cl6 Cl 0.5451(2) 0.29842(17) 0.38633(12) 0.0804(8) Uani 1 1 d .
Cl8 Cl 0.7478(2) 0.25789(19) 0.45515(13) 0.0876(8) Uani 1 1 d .
C12 C 0.6484(7) 0.1868(6) 0.4269(4) 0.059(2) Uani 1 1 d .
C22 C 0.7163(7) 0.0914(6) 0.3819(4) 0.054(2) Uani 1 1 d .
C32 C 0.6312(7) 0.0305(6) 0.3569(4) 0.059(2) Uani 1 1 d .
H32A H 0.5854 -0.0061 0.3925 0.071 Uiso 1 1 calc R
H32B H 0.5747 0.0902 0.3338 0.071 Uiso 1 1 calc R
C42 C 0.6945(8) -0.0617(7) 0.3144(4) 0.075(3) Uani 1 1 d .
H42A H 0.7311 -0.0236 0.2760 0.090 Uiso 1 1 calc R
H42B H 0.6361 -0.1006 0.3027 0.090 Uiso 1 1 calc R
C52 C 0.7927(9) -0.1561(7) 0.3457(4) 0.075(3) Uani 1 1 d .
H52 H 0.8424 -0.1996 0.3116 0.091 Uiso 1 1 calc R
C62 C 0.8778(8) -0.0951(7) 0.3748(4) 0.079(3) Uani 1 1 d .
H62A H 0.9308 -0.1551 0.3996 0.095 Uiso 1 1 calc R
H62B H 0.9276 -0.0594 0.3406 0.095 Uiso 1 1 calc R
C72 C 0.8084(7) 0.0000(6) 0.4166(4) 0.064(2) Uani 1 1 d .
H72A H 0.8644 0.0395 0.4304 0.077 Uiso 1 1 calc R
H72B H 0.7677 -0.0372 0.4541 0.077 Uiso 1 1 calc R
C82 C 0.7426(8) -0.2492(7) 0.3942(5) 0.068(3) Uani 1 1 d .
C92 C 0.6600(9) -0.3076(8) 0.3758(5) 0.095(3) Uani 1 1 d .
H92 H 0.6334 -0.2865 0.3360 0.114 Uiso 1 1 calc R
C102 C 0.6182(10) -0.3971(8) 0.4172(6) 0.101(4) Uani 1 1 d .
H102 H 0.5638 -0.4345 0.4045 0.121 Uiso 1 1 calc R
C112 C 0.6545(10) -0.4301(8) 0.4745(5) 0.084(3) Uani 1 1 d .
H112 H 0.6258 -0.4902 0.5010 0.100 Uiso 1 1 calc R
C122 C 0.7318(9) -0.3770(8) 0.4939(5) 0.078(3) Uani 1 1 d .
H122 H 0.7569 -0.4010 0.5338 0.094 Uiso 1 1 calc R
C132 C 0.7754(8) -0.2870(8) 0.4556(5) 0.077(3) Uani 1 1 d .
H132 H 0.8278 -0.2504 0.4709 0.093 Uiso 1 1 calc R
O2 O 0.7790(6) 0.1533(4) 0.3296(3) 0.0773(18) Uani 1 1 d .
H2 H 0.8004 0.2077 0.3422 0.116 Uiso 1 1 calc R
Cl2 Cl 0.2231(2) 0.03863(19) 0.01694(11) 0.0812(8) Uani 1 1 d .
Cl4 Cl 0.2187(2) 0.2055(2) 0.10442(12) 0.0882(8) Uani 1 1 d .
Cl11 Cl 0.0195(2) 0.23008(18) 0.03421(12) 0.0893(8) Uani 1 1 d .
C13 C 0.1289(7) 0.1253(7) 0.0747(4) 0.061(2) Uani 1 1 d .
C23 C 0.0687(7) 0.0456(7) 0.1285(4) 0.060(2) Uani 1 1 d .
C33 C 0.1673(7) -0.0412(7) 0.1628(4) 0.065(2) Uani 1 1 d .
H33A H 0.2268 -0.0819 0.1316 0.078 Uiso 1 1 calc R
H33B H 0.2074 0.0037 0.1845 0.078 Uiso 1 1 calc R
C43 C 0.1197(8) -0.1334(7) 0.2108(4) 0.078(3) Uani 1 1 d .
H43A H 0.0728 -0.0944 0.2465 0.094 Uiso 1 1 calc R
H43B H 0.1872 -0.1912 0.2265 0.094 Uiso 1 1 calc R
C53 C 0.0404(9) -0.1988(8) 0.1825(4) 0.077(3) Uani 1 1 d .
H53 H 0.0010 -0.2432 0.2183 0.093 Uiso 1 1 calc R
C63 C -0.0626(8) -0.1056(7) 0.1516(5) 0.080(3) Uani 1 1 d .
H63A H -0.1106 -0.1465 0.1324 0.096 Uiso 1 1 calc R
H63B H -0.1149 -0.0614 0.1841 0.096 Uiso 1 1 calc R
C73 C -0.0098(7) -0.0202(7) 0.1014(4) 0.069(3) Uani 1 1 d .
H73A H 0.0381 -0.0642 0.0677 0.083 Uiso 1 1 calc R
H73B H -0.0749 0.0372 0.0833 0.083 Uiso 1 1 calc R
C83 C 0.1122(10) -0.2914(7) 0.1377(4) 0.071(3) Uani 1 1 d .
C93 C 0.2346(10) -0.3135(8) 0.1201(6) 0.093(3) Uani 1 1 d .
H93 H 0.2800 -0.2712 0.1367 0.111 Uiso 1 1 calc R
C103 C 0.2915(10) -0.3938(9) 0.0797(6) 0.096(4) Uani 1 1 d .
H103 H 0.3739 -0.4028 0.0675 0.115 Uiso 1 1 calc R
C113 C 0.2306(11) -0.4599(10) 0.0574(5) 0.096(4) Uani 1 1 d .
H113 H 0.2708 -0.5152 0.0296 0.116 Uiso 1 1 calc R
C123 C 0.1125(13) -0.4480(8) 0.0743(5) 0.090(3) Uani 1 1 d .
H123 H 0.0718 -0.4970 0.0593 0.108 Uiso 1 1 calc R
C133 C 0.0483(9) -0.3619(8) 0.1147(5) 0.080(3) Uani 1 1 d .
H133 H -0.0344 -0.3525 0.1256 0.096 Uiso 1 1 calc R
O3 O -0.0019(5) 0.1241(5) 0.1735(3) 0.0754(18) Uani 1 1 d .
H3 H -0.0735 0.1248 0.1740 0.113 Uiso 1 1 calc R
Cl5 Cl 0.4962(2) -0.16052(19) -0.21151(13) 0.0867(8) Uani 1 1 d .
Cl9 Cl 0.5371(2) -0.3392(2) -0.10726(14) 0.0960(9) Uani 1 1 d .
Cl12 Cl 0.3421(2) -0.1354(2) -0.09529(14) 0.1068(10) Uani 1 1 d .
C14 C 0.4234(7) -0.2403(7) -0.1469(4) 0.067(2) Uani 1 1 d .
C24 C 0.3392(7) -0.3059(7) -0.1708(4) 0.059(2) Uani 1 1 d .
C34 C 0.4100(7) -0.3961(7) -0.2156(4) 0.063(2) Uani 1 1 d .
H34A H 0.4709 -0.4525 -0.1937 0.076 Uiso 1 1 calc R
H34B H 0.4508 -0.3552 -0.2516 0.076 Uiso 1 1 calc R
C44 C 0.3273(8) -0.4639(7) -0.2395(4) 0.076(3) Uani 1 1 d .
H44A H 0.3745 -0.5175 -0.2693 0.091 Uiso 1 1 calc R
H44B H 0.2662 -0.4078 -0.2613 0.091 Uiso 1 1 calc R
C54 C 0.2657(9) -0.5363(9) -0.1829(5) 0.083(3) Uani 1 1 d .
H54 H 0.2040 -0.5637 -0.2004 0.100 Uiso 1 1 calc R
C64 C 0.1959(8) -0.4480(8) -0.1357(5) 0.088(3) Uani 1 1 d .
H64A H 0.1612 -0.4918 -0.0987 0.106 Uiso 1 1 calc R
H64B H 0.1302 -0.3945 -0.1554 0.106 Uiso 1 1 calc R
C74 C 0.2761(8) -0.3730(7) -0.1139(4) 0.072(3) Uani 1 1 d .
H74A H 0.2264 -0.3163 -0.0864 0.087 Uiso 1 1 calc R
H74B H 0.3363 -0.4252 -0.0898 0.087 Uiso 1 1 calc R
C84 C 0.3453(8) -0.6479(7) -0.1539(6) 0.071(3) Uani 1 1 d .
C94 C 0.3648(11) -0.6731(9) -0.0918(6) 0.108(4) Uani 1 1 d .
H94 H 0.3284 -0.6187 -0.0629 0.130 Uiso 1 1 calc R
C104 C 0.4386(11) -0.7793(11) -0.0717(6) 0.116(4) Uani 1 1 d .
H104 H 0.4531 -0.7981 -0.0296 0.139 Uiso 1 1 calc R
C114 C 0.4891(10) -0.8549(9) -0.1161(9) 0.120(5) Uani 1 1 d .
H114 H 0.5387 -0.9264 -0.1027 0.144 Uiso 1 1 calc R
C124 C 0.4744(19) -0.8366(14) -0.1739(8) 0.207(10) Uani 1 1 d .
H124 H 0.5097 -0.8931 -0.2018 0.248 Uiso 1 1 calc R
C134 C 0.4063(15) -0.7328(12) -0.1933(6) 0.162(6) Uani 1 1 d .
H134 H 0.3992 -0.7162 -0.2365 0.195 Uiso 1 1 calc R
O4 O 0.2508(5) -0.2191(5) -0.2025(3) 0.0806(19) Uani 1 1 d .
H4 H 0.2841 -0.1864 -0.2341 0.121 Uiso 1 1 calc R

loop_
_atom_site_aniso_label
_atom_site_aniso_U_11
_atom_site_aniso_U_22
_atom_site_aniso_U_33
_atom_site_aniso_U_23
_atom_site_aniso_U_13
_atom_site_aniso_U_12
Cl1 0.0723(16) 0.0782(14) 0.085(2) -0.0100(12) -0.0271(14) -0.0270(12)
Cl10 0.124(2) 0.0692(15) 0.097(2) -0.0254(14) -0.0321(17) -0.0094(14)
Cl7 0.101(2) 0.1056(18) 0.095(2) 0.0295(15) -0.0309(17) -0.0562(16)
C11 0.071(6) 0.064(5) 0.065(7) -0.004(5) -0.020(5) -0.033(5)
C21 0.066(6) 0.054(5) 0.054(6) -0.006(4) -0.012(5) -0.023(4)
C31 0.067(6) 0.072(6) 0.073(7) -0.009(5) -0.018(5) -0.018(5)
C41 0.067(6) 0.069(6) 0.091(8) -0.017(5) -0.010(6) -0.014(5)
C51 0.084(7) 0.068(6) 0.088(8) -0.011(6) -0.033(6) -0.017(5)
C61 0.090(7) 0.071(6) 0.061(7) 0.003(5) -0.022(6) -0.030(5)
C71 0.066(6) 0.064(5) 0.061(7) -0.006(5) -0.009(5) -0.022(5)
C81 0.084(8) 0.049(5) 0.083(8) -0.007(5) -0.023(7) 0.005(5)
C91 0.075(8) 0.083(7) 0.118(10) -0.021(7) -0.021(7) 0.002(6)
C101 0.123(11) 0.085(7) 0.130(11) -0.044(7) -0.069(10) -0.002(8)
C111 0.087(10) 0.078(8) 0.180(15) -0.029(8) -0.037(10) -0.022(7)
C121 0.094(9) 0.101(9) 0.169(14) -0.033(9) -0.010(9) -0.046(7)
C131 0.083(9) 0.089(7) 0.127(11) -0.022(7) -0.009(8) -0.024(6)
O1 0.090(5) 0.084(4) 0.076(5) -0.001(4) -0.039(4) -0.039(4)
Cl3 0.0962(19) 0.0683(14) 0.0683(18) -0.0083(12) 0.0167(14) -0.0294(12)
Cl6 0.0913(18) 0.0613(14) 0.085(2) -0.0037(12) -0.0050(15) -0.0152(12)
Cl8 0.0972(19) 0.0779(16) 0.104(2) -0.0300(14) -0.0096(16) -0.0416(13)
C12 0.072(6) 0.050(5) 0.053(6) 0.004(4) 0.002(5) -0.024(4)
C22 0.068(6) 0.047(5) 0.049(6) -0.004(4) -0.004(5) -0.019(4)
C32 0.076(6) 0.046(5) 0.060(6) -0.006(4) -0.011(5) -0.021(4)
C42 0.108(8) 0.061(6) 0.057(7) -0.003(5) -0.013(6) -0.022(5)
C52 0.109(8) 0.068(6) 0.055(7) -0.026(5) 0.026(6) -0.040(6)
C62 0.084(7) 0.068(6) 0.081(8) 0.002(5) 0.008(6) -0.026(5)
C72 0.070(6) 0.064(5) 0.065(7) -0.020(5) 0.005(5) -0.027(5)
C82 0.072(7) 0.071(6) 0.067(8) -0.034(5) 0.013(6) -0.025(5)
C92 0.137(9) 0.095(7) 0.078(8) -0.017(6) -0.030(7) -0.062(7)
C102 0.149(11) 0.078(7) 0.101(10) -0.011(7) -0.012(9) -0.073(7)
C112 0.119(9) 0.062(6) 0.073(9) -0.012(6) 0.008(7) -0.034(6)
C122 0.112(8) 0.060(6) 0.063(7) 0.001(5) -0.005(6) -0.027(6)
C132 0.074(7) 0.080(7) 0.087(9) -0.028(6) -0.018(6) -0.019(5)
O2 0.107(5) 0.049(4) 0.076(5) -0.006(3) 0.023(4) -0.035(3)
Cl2 0.0891(18) 0.0874(16) 0.0668(18) -0.0287(13) 0.0082(14) -0.0176(13)
Cl4 0.111(2) 0.0868(16) 0.083(2) -0.0184(14) -0.0096(16) -0.0496(14)
Cl11 0.106(2) 0.0720(15) 0.083(2) -0.0001(13) -0.0225(16) -0.0040(13)
C13 0.071(6) 0.063(5) 0.054(6) -0.017(4) -0.008(5) -0.018(4)
C23 0.072(6) 0.053(5) 0.056(6) -0.016(5) -0.008(5) -0.010(5)
C33 0.066(6) 0.069(6) 0.066(7) -0.012(5) -0.017(5) -0.018(5)
C43 0.099(8) 0.065(6) 0.071(8) -0.011(5) -0.013(6) -0.016(5)
C53 0.104(8) 0.076(6) 0.058(7) -0.001(5) 0.006(6) -0.046(6)
C63 0.077(7) 0.072(6) 0.092(8) -0.013(5) 0.003(6) -0.023(5)
C73 0.065(6) 0.070(6) 0.082(8) -0.019(5) -0.018(5) -0.021(5)
C83 0.119(9) 0.039(5) 0.061(7) -0.005(4) -0.016(6) -0.025(5)
C93 0.067(8) 0.066(6) 0.144(11) -0.020(6) -0.001(7) -0.013(5)
C103 0.099(9) 0.060(7) 0.130(11) -0.031(7) -0.008(8) -0.008(6)
C113 0.093(9) 0.097(8) 0.079(9) -0.006(6) 0.005(8) 0.009(8)
C123 0.177(12) 0.043(6) 0.062(8) -0.009(5) -0.047(8) -0.029(7)
C133 0.091(8) 0.077(7) 0.078(8) 0.005(6) -0.016(6) -0.033(6)
O3 0.077(4) 0.063(3) 0.082(5) -0.023(3) 0.017(4) -0.015(3)
Cl5 0.0880(18) 0.0782(15) 0.098(2) -0.0011(13) -0.0066(15) -0.0338(13)
Cl9 0.095(2) 0.0862(16) 0.117(2) 0.0075(15) -0.0527(18) -0.0254(14)
Cl12 0.114(2) 0.0985(18) 0.118(3) -0.0570(17) -0.0012(19) -0.0246(16)
C14 0.065(6) 0.073(5) 0.072(7) -0.015(5) -0.019(5) -0.021(5)
C24 0.068(6) 0.062(5) 0.049(6) -0.015(5) -0.002(5) -0.018(5)
C34 0.065(6) 0.070(5) 0.057(6) -0.012(5) 0.000(5) -0.022(4)
C44 0.076(7) 0.083(6) 0.071(8) -0.019(5) -0.008(6) -0.016(5)
C54 0.087(8) 0.107(8) 0.071(8) -0.030(6) 0.001(6) -0.050(6)
C64 0.072(7) 0.088(7) 0.108(9) 0.015(6) -0.021(6) -0.032(5)
C74 0.072(6) 0.069(5) 0.072(8) -0.013(5) 0.010(5) -0.014(5)
C84 0.077(7) 0.050(6) 0.093(9) -0.002(6) -0.024(7) -0.022(5)
C94 0.159(11) 0.094(9) 0.070(9) -0.023(7) -0.017(8) -0.014(8)
C104 0.145(11) 0.085(8) 0.115(12) 0.035(8) -0.061(9) -0.019(8)
C114 0.100(9) 0.054(7) 0.211(18) -0.041(10) -0.019(11) -0.010(6)
C124 0.36(3) 0.131(13) 0.100(13) -0.041(11) -0.090(15) 0.058(14)
C134 0.274(19) 0.110(10) 0.088(11) -0.025(9) -0.069(11) 0.027(11)
O4 0.072(4) 0.072(4) 0.098(6) 0.012(3) -0.032(4) -0.015(3)

loop_
_atom_type_symbol
_atom_type_description
_atom_type_scat_dispersion_real
_atom_type_scat_dispersion_imag
_atom_type_scat_source
C C 0.0033 0.0016 'International Tables Vol C Tables 4.2.6.8 and 6.1.1.4'
H H 0.0000 0.0000 'International Tables Vol C Tables 4.2.6.8 and 6.1.1.4'
O O 0.0106 0.0060 'International Tables Vol C Tables 4.2.6.8 and 6.1.1.4'
Cl Cl 0.1484 0.1585 'International Tables Vol C Tables 4.2.6.8 and 6.1.1.4'

loop_
_geom_angle_atom_site_label_1
_geom_angle_atom_site_label_2
_geom_angle_atom_site_label_3
_geom_angle
C21 C11 Cl1 111.4(5)
C21 C11 Cl7 111.4(6)
Cl1 C11 Cl7 107.3(4)
C21 C11 Cl10 112.1(6)
Cl1 C11 Cl10 107.0(4)
Cl7 C11 Cl10 107.3(4)
O1 C21 C71 110.1(6)
O1 C21 C31 107.4(6)
C71 C21 C31 111.1(6)
O1 C21 C11 107.1(6)
C71 C21 C11 110.7(7)
C31 C21 C11 110.3(7)
C41 C31 C21 111.6(7)
C31 C41 C51 110.8(7)
C81 C51 C61 113.5(8)
C81 C51 C41 115.9(8)
C61 C51 C41 108.6(7)
C71 C61 C51 111.5(7)
C61 C71 C21 113.4(7)
C131 C81 C91 116.8(10)
C131 C81 C51 123.9(10)
C91 C81 C51 119.3(10)
C101 C91 C81 119.8(10)
C111 C101 C91 122.6(12)
C101 C111 C121 117.1(12)
C111 C121 C131 123.5(12)
C81 C131 C121 120.1(11)
C22 C12 Cl8 112.2(5)
C22 C12 Cl3 111.6(5)
Cl8 C12 Cl3 107.8(4)
C22 C12 Cl6 110.4(6)
Cl8 C12 Cl6 107.4(4)
Cl3 C12 Cl6 107.3(4)
O2 C22 C72 108.7(6)
O2 C22 C32 109.5(6)
C72 C22 C32 110.3(6)
O2 C22 C12 106.3(6)
C72 C22 C12 109.4(7)
C32 C22 C12 112.5(6)
C42 C32 C22 113.3(7)
C32 C42 C52 112.6(7)
C42 C52 C82 113.8(8)
C42 C52 C62 110.6(7)
C82 C52 C62 112.2(7)
C72 C62 C52 112.5(7)
C62 C72 C22 111.6(7)
C132 C82 C92 115.1(8)
C132 C82 C52 126.1(8)
C92 C82 C52 118.7(9)
C102 C92 C82 120.2(9)
C112 C102 C92 121.8(10)
C102 C112 C122 120.0(10)
C112 C122 C132 121.2(10)
C122 C132 C82 121.7(9)
C23 C13 Cl4 112.1(6)
C23 C13 Cl11 111.4(5)
Cl4 C13 Cl11 107.6(4)
C23 C13 Cl2 111.2(5)
Cl4 C13 Cl2 107.5(4)
Cl11 C13 Cl2 106.8(4)
O3 C23 C73 111.3(7)
O3 C23 C33 107.5(7)
C73 C23 C33 111.5(6)
O3 C23 C13 106.5(6)
C73 C23 C13 110.7(7)
C33 C23 C13 109.1(7)
C43 C33 C23 113.4(7)
C33 C43 C53 112.7(7)
C83 C53 C43 114.0(8)
C83 C53 C63 113.4(8)
C43 C53 C63 109.5(7)
C73 C63 C53 110.4(7)
C23 C73 C63 112.2(7)
C93 C83 C133 116.7(9)
C93 C83 C53 125.8(9)
C133 C83 C53 117.5(10)
C103 C93 C83 122.9(10)
C113 C103 C93 120.3(11)
C123 C113 C103 120.7(11)
C113 C123 C133 121.0(10)
C83 C133 C123 118.4(9)
C24 C14 Cl12 111.2(6)
C24 C14 Cl9 112.1(6)
Cl12 C14 Cl9 108.7(5)
C24 C14 Cl5 110.4(6)
Cl12 C14 Cl5 106.9(4)
Cl9 C14 Cl5 107.3(4)
O4 C24 C34 110.6(7)
O4 C24 C74 109.5(7)
C34 C24 C74 108.3(6)
O4 C24 C14 108.1(6)
C34 C24 C14 111.0(7)
C74 C24 C14 109.4(7)
C24 C34 C44 111.7(7)
C34 C44 C54 110.6(7)
C84 C54 C64 115.5(8)
C84 C54 C44 116.3(8)
C64 C54 C44 107.5(7)
C54 C64 C74 113.3(7)
C24 C74 C64 111.6(7)
C94 C84 C134 115.5(9)
C94 C84 C54 126.2(10)
C134 C84 C54 118.3(11)
C84 C94 C104 120.1(10)
C114 C104 C94 117.1(12)
C124 C114 C104 125.6(14)
C114 C124 C134 117.0(15)
C124 C134 C84 124.5(13)

loop_
_geom_bond_atom_site_label_1
_geom_bond_atom_site_label_2
_geom_bond_distance
Cl1 C11 1.767(7)
Cl10 C11 1.771(8)
Cl7 C11 1.773(8)
C11 C21 1.556(10)
C21 O1 1.433(8)
C21 C71 1.523(10)
C21 C31 1.544(10)
C31 C41 1.523(10)
C41 C51 1.535(11)
C51 C81 1.530(12)
C51 C61 1.538(11)
C61 C71 1.513(10)
C81 C131 1.371(12)
C81 C91 1.415(12)
C91 C101 1.407(13)
C101 C111 1.329(14)
C111 C121 1.356(15)
C121 C131 1.390(13)
Cl3 C12 1.773(8)
Cl6 C12 1.771(8)
Cl8 C12 1.771(8)
C12 C22 1.560(10)
C22 O2 1.445(8)
C22 C72 1.516(10)
C22 C32 1.525(9)
C32 C42 1.488(10)
C42 C52 1.542(11)
C52 C82 1.549(11)
C52 C62 1.572(11)
C62 C72 1.521(10)
C82 C132 1.407(11)
C82 C92 1.415(11)
C92 C102 1.401(12)
C102 C112 1.334(12)
C112 C122 1.332(11)
C122 C132 1.384(11)
Cl2 C13 1.777(8)
Cl4 C13 1.772(8)
Cl11 C13 1.773(8)
C13 C23 1.564(11)
C23 O3 1.445(9)
C23 C73 1.527(10)
C23 C33 1.537(10)
C33 C43 1.524(10)
C43 C53 1.545(11)
C53 C83 1.547(12)
C53 C63 1.567(11)
C63 C73 1.522(10)
C83 C93 1.375(12)
C83 C133 1.397(11)
C93 C103 1.347(13)
C103 C113 1.327(12)
C113 C123 1.333(13)
C123 C133 1.414(13)
Cl5 C14 1.776(9)
Cl9 C14 1.766(8)
Cl12 C14 1.765(8)
C14 C24 1.541(10)
C24 O4 1.433(9)
C24 C34 1.527(10)
C24 C74 1.541(10)
C34 C44 1.545(10)
C44 C54 1.561(11)
C54 C84 1.519(12)
C54 C64 1.543(12)
C64 C74 1.561(10)
C84 C94 1.366(12)
C84 C134 1.382(14)
C94 C104 1.381(13)
C104 C114 1.358(15)
C114 C124 1.257(16)
C124 C134 1.329(16)
